data_7222883
loop_
_publ_author_name
'May, N.'
'Mueller, W.'
'Schaefer, H.'

_publ_section_title
;
 Ternaere Erdalkali-Beryllium-Silicide und -Germanide mit Al B2 -Struktur
;
_journal_name_full
;
Zeitschrift fuer Naturforschung, Teil B. Anorganische Chemie, Organische 
Chemie (2,1947-32,1977)
;
_journal_page_first 325
_journal_page_last 327
_journal_volume 29
_journal_year 1974
_chemical_formula_sum 'Be0.75 Ca Si1.25'
_chemical_name_systematic 'Ca Be.75 Si1.25'
_space_group_IT_number 191
_symmetry_space_group_name_Hall '-P 6 2'
_symmetry_space_group_name_H-M 'P 6/m m m'
_cell_angle_alpha 90
_cell_angle_beta 90
_cell_angle_gamma 120
_cell_formula_units_Z 1
_cell_length_a 3.94
_cell_length_b 3.94
_cell_length_c 4.38
_cell_volume 58.884
_citation_journal_id_ASTM ZENBAX
_cod_data_source_file May_ZENBAX_1974_701.cif
_cod_data_source_block Be0.75Ca1Si1.25
_cod_original_cell_volume 58.88399
_cod_original_formula_sum 'Be0.75 Ca1 Si1.25'
_cod_database_code 7222883

loop_
_symmetry_equiv_pos_as_xyz
x,y,z
x-y,x,z
-y,x-y,z
-x,-y,z
-x+y,-x,z
y,-x+y,z
-y,-x,-z
x-y,-y,-z
x,x-y,-z
y,x,-z
-x+y,y,-z
-x,-x+y,-z
-x,-y,-z
-x+y,-x,-z
y,-x+y,-z
x,y,-z
x-y,x,-z
-y,x-y,-z
y,x,z
-x+y,y,z
-x,-x+y,z
-y,-x,z
x-y,-y,z
x,x-y,z

loop_
_atom_site_label
_atom_site_type_symbol
_atom_site_fract_x
_atom_site_fract_y
_atom_site_fract_z
_atom_site_occupancy
_atom_site_U_iso_or_equiv
Si1 Si 0.3333 0.6667 0.5 0.625 0.0
Ca1 Ca 0 0 0 1 0.0
Be1 Be 0.3333 0.6667 0.5 0.375 0.0
